data_2239388
loop_
_publ_author_name
'Zhang, Shuguang'
'Zhuang, Junpeng'

_publ_section_title
;
 <i>r</i>-1,<i>t</i>-3-Bis[4-(dimethylamino)phenyl]-<i>c</i>-2,<i>t</i>-4-bis(pyridin-4-yl)cyclobutane
;
_journal_coeditor_code MW2110
_journal_issue 3
_journal_name_full 'Acta Crystallographica Section E'
_journal_page_first o311
_journal_paper_doi 10.1107/S1600536814002311
_journal_volume 70
_journal_year 2014
_chemical_formula_iupac 'C30 H32 N4'
_chemical_formula_moiety 'C30 H32 N4'
_chemical_formula_sum 'C30 H32 N4'
_chemical_formula_weight 448.60
_chemical_name_systematic
<i>r</i>-1,<i>t</i>-3-Bis[4-(dimethylamino)phenyl]-<i>c</i>-2,<i>t</i>-4-bis(pyridin-4-yl)cyclobutane
_space_group_IT_number 15
_symmetry_cell_setting monoclinic
_symmetry_space_group_name_Hall '-C 2yc'
_symmetry_space_group_name_H-M 'C 1 2/c 1'
_atom_sites_solution_hydrogens geom
_atom_sites_solution_primary direct
_atom_sites_solution_secondary difmap
_cell_angle_alpha 90.00
_cell_angle_beta 91.67(3)
_cell_angle_gamma 90.00
_cell_formula_units_Z 4
_cell_length_a 23.166(5)
_cell_length_b 11.003(2)
_cell_length_c 9.6330(19)
_cell_measurement_reflns_used 2660
_cell_measurement_temperature 113(2)
_cell_measurement_theta_max 27.896
_cell_measurement_theta_min 1.759
_cell_volume 2454.4(8)
_computing_cell_refinement '<i>CrystalClear</i> (Rigaku, 2009)'
_computing_data_collection '<i>CrystalClear</i> (Rigaku, 2009)'
_computing_data_reduction '<i>CrystalClear</i> (Rigaku, 2009)'
_computing_molecular_graphics '<i>SHELXTL</i> (Sheldrick, 2008)'
_computing_publication_material '<i>SHELXTL</i> (Sheldrick, 2008)'
_computing_structure_refinement '<i>SHELXL97</i> (Sheldrick, 2008)'
_computing_structure_solution '<i>SHELXS97</i> (Sheldrick, 2008)'
_diffrn_ambient_temperature 113(2)
_diffrn_measured_fraction_theta_full 0.999
_diffrn_measured_fraction_theta_max 0.999
_diffrn_measurement_device_type 'Rigaku Saturn 70 CCD diffractometer'
_diffrn_measurement_method '\w scans'
_diffrn_radiation_monochromator confocal
_diffrn_radiation_source 'rotating anode'
_diffrn_radiation_type MoK\a
_diffrn_radiation_wavelength 0.71073
_diffrn_reflns_av_R_equivalents 0.0434
_diffrn_reflns_av_sigmaI/netI 0.0379
_diffrn_reflns_limit_h_max 30
_diffrn_reflns_limit_h_min -30
_diffrn_reflns_limit_k_max 14
_diffrn_reflns_limit_k_min -14
_diffrn_reflns_limit_l_max 12
_diffrn_reflns_limit_l_min -12
_diffrn_reflns_number 14966
_diffrn_reflns_theta_full 27.850
_diffrn_reflns_theta_max 27.88
_diffrn_reflns_theta_min 1.76
_diffrn_standards_decay_% 0
_diffrn_standards_interval_count 0
_diffrn_standards_interval_time 0
_diffrn_standards_number 0
_exptl_absorpt_coefficient_mu 0.072
_exptl_absorpt_correction_T_max 0.9885
_exptl_absorpt_correction_T_min 0.9829
_exptl_absorpt_correction_type multi-scan
_exptl_absorpt_process_details '(<i>CrystalClear</i>; Rigaku, 2009)'
_exptl_crystal_colour colourless
_exptl_crystal_density_diffrn 1.214
_exptl_crystal_density_method 'not measured'
_exptl_crystal_description block
_exptl_crystal_F_000 960
_exptl_crystal_size_max 0.24
_exptl_crystal_size_mid 0.20
_exptl_crystal_size_min 0.16
_refine_diff_density_max 0.240
_refine_diff_density_min -0.258
_refine_ls_extinction_coef 0.0115(17)
_refine_ls_extinction_expression Fc^*^=kFc[1+0.001xFc^2^\l^3^/sin(2\q)]^-1/4^
_refine_ls_extinction_method '<i>SHELXL97</i> (Sheldrick, 2008)'
_refine_ls_goodness_of_fit_ref 1.092
_refine_ls_hydrogen_treatment constr
_refine_ls_matrix_type full
_refine_ls_number_parameters 157
_refine_ls_number_reflns 2934
_refine_ls_number_restraints 0
_refine_ls_restrained_S_all 1.092
_refine_ls_R_factor_all 0.0565
_refine_ls_R_factor_gt 0.0450
_refine_ls_shift/su_max 0.000
_refine_ls_shift/su_mean 0.000
_refine_ls_structure_factor_coef Fsqd
_refine_ls_weighting_details 'w=1/[\s^2^(Fo^2^)+(0.0689P)^2^] where P=(Fo^2^+2Fc^2^)/3'
_refine_ls_weighting_scheme calc
_refine_ls_wR_factor_gt 0.1133
_refine_ls_wR_factor_ref 0.1209
_reflns_number_gt 2335
_reflns_number_total 2934
_reflns_threshold_expression I>2\s(I)
_cod_data_source_file mw2110sup1.cif
_cod_data_source_block I
_cod_original_sg_symbol_H-M 'C 2/c'
_cod_database_code 2239388
_cod_database_fobs_code 2239388

loop_
_symmetry_equiv_pos_as_xyz
'x, y, z'
'-x, y, -z+1/2'
'x+1/2, y+1/2, z'
'-x+1/2, y+1/2, -z+1/2'
'-x, -y, -z'
'x, -y, z-1/2'
'-x+1/2, -y+1/2, -z'
'x+1/2, -y+1/2, z-1/2'

loop_
_atom_site_type_symbol
_atom_site_label
_atom_site_fract_x
_atom_site_fract_y
_atom_site_fract_z
_atom_site_U_iso_or_equiv
_atom_site_adp_type
_atom_site_calc_flag
_atom_site_occupancy
N N1 -0.12781(4) 0.08386(9) 0.34546(11) 0.0261(3) Uani d 1
N N2 0.21597(4) 0.48468(8) 0.38134(10) 0.0201(3) Uani d 1
C C1 -0.14278(5) 0.08343(11) 0.47858(13) 0.0215(3) Uani d 1
H H1 -0.1758 0.0408 0.5017 0.026 Uiso calc 1
C C2 -0.11207(5) 0.14263(10) 0.58397(12) 0.0191(3) Uani d 1
H H2 -0.1241 0.1375 0.6750 0.023 Uiso calc 1
C C3 -0.06316(5) 0.20975(10) 0.55322(12) 0.0166(3) Uani d 1
C C4 -0.04739(5) 0.21074(11) 0.41486(12) 0.0233(3) Uani d 1
H H4 -0.0151 0.2541 0.3884 0.028 Uiso calc 1
C C5 -0.08012(6) 0.14681(12) 0.31670(13) 0.0289(3) Uani d 1
H H5 -0.0683 0.1477 0.2253 0.035 Uiso calc 1
C C6 -0.02904(5) 0.27871(10) 0.66140(12) 0.0170(3) Uani d 1
H H6 -0.0342 0.3661 0.6456 0.020 Uiso calc 1
C C7 0.03660(4) 0.25051(10) 0.68241(11) 0.0165(3) Uani d 1
H H7 0.0421 0.1627 0.6722 0.020 Uiso calc 1
C C8 0.08169(5) 0.31420(10) 0.60052(11) 0.0165(3) Uani d 1
C C9 0.12213(5) 0.24764(10) 0.52824(12) 0.0191(3) Uani d 1
H H9 0.1200 0.1633 0.5298 0.023 Uiso calc 1
C C10 0.16550(5) 0.30229(10) 0.45398(12) 0.0204(3) Uani d 1
H H10 0.1914 0.2541 0.4065 0.024 Uiso calc 1
C C11 0.17092(5) 0.42906(10) 0.44948(11) 0.0172(3) Uani d 1
C C12 0.12953(5) 0.49722(10) 0.52068(12) 0.0196(3) Uani d 1
H H12 0.1312 0.5816 0.5186 0.023 Uiso calc 1
C C13 0.08643(5) 0.44051(11) 0.59377(12) 0.0193(3) Uani d 1
H H13 0.0599 0.4881 0.6397 0.023 Uiso calc 1
C C14 0.24760(5) 0.41298(11) 0.28156(13) 0.0240(3) Uani d 1
H H14A 0.2213 0.3836 0.2103 0.036 Uiso calc 1
H H14B 0.2658 0.3453 0.3281 0.036 Uiso calc 1
H H14C 0.2766 0.4628 0.2405 0.036 Uiso calc 1
C C15 0.21211(5) 0.61429(10) 0.35107(13) 0.0230(3) Uani d 1
H H15A 0.2091 0.6588 0.4363 0.034 Uiso calc 1
H H15B 0.1786 0.6297 0.2927 0.034 Uiso calc 1
H H15C 0.2461 0.6398 0.3043 0.034 Uiso calc 1

loop_
_atom_site_aniso_label
_atom_site_aniso_U_11
_atom_site_aniso_U_22
_atom_site_aniso_U_33
_atom_site_aniso_U_12
_atom_site_aniso_U_13
_atom_site_aniso_U_23
N1 0.0243(6) 0.0315(6) 0.0226(6) -0.0049(5) 0.0012(4) -0.0045(5)
N2 0.0177(5) 0.0189(5) 0.0240(5) -0.0004(4) 0.0060(4) 0.0021(4)
C1 0.0181(6) 0.0226(6) 0.0239(6) -0.0010(5) 0.0020(5) -0.0015(5)
C2 0.0185(6) 0.0205(6) 0.0185(6) 0.0006(4) 0.0026(5) -0.0006(5)
C3 0.0156(5) 0.0155(5) 0.0186(6) 0.0037(4) 0.0004(4) 0.0003(4)
C4 0.0193(6) 0.0292(7) 0.0215(6) -0.0045(5) 0.0033(5) 0.0011(5)
C5 0.0278(7) 0.0404(8) 0.0185(6) -0.0058(6) 0.0036(5) -0.0033(6)
C6 0.0144(5) 0.0190(6) 0.0176(6) -0.0004(4) 0.0009(4) 0.0006(5)
C7 0.0155(6) 0.0158(6) 0.0181(6) 0.0014(4) 0.0015(5) -0.0004(4)
C8 0.0137(5) 0.0204(6) 0.0154(6) -0.0003(4) -0.0006(4) 0.0003(5)
C9 0.0201(6) 0.0158(6) 0.0215(6) -0.0002(4) 0.0023(5) 0.0004(5)
C10 0.0193(6) 0.0198(6) 0.0224(6) 0.0019(5) 0.0057(5) -0.0020(5)
C11 0.0146(5) 0.0199(6) 0.0173(6) -0.0006(4) 0.0000(4) 0.0019(5)
C12 0.0193(6) 0.0159(6) 0.0234(6) 0.0009(4) 0.0005(5) 0.0012(5)
C13 0.0157(5) 0.0187(6) 0.0237(6) 0.0027(4) 0.0031(5) -0.0002(5)
C14 0.0210(6) 0.0267(7) 0.0247(7) -0.0009(5) 0.0076(5) 0.0015(5)
C15 0.0213(6) 0.0214(6) 0.0264(7) -0.0023(5) 0.0034(5) 0.0047(5)

loop_
_atom_type_symbol
_atom_type_description
_atom_type_scat_dispersion_real
_atom_type_scat_dispersion_imag
_atom_type_scat_source
C C 0.0033 0.0016 'International Tables Vol C Tables 4.2.6.8 and 6.1.1.4'
H H 0.0000 0.0000 'International Tables Vol C Tables 4.2.6.8 and 6.1.1.4'
N N 0.0061 0.0033 'International Tables Vol C Tables 4.2.6.8 and 6.1.1.4'

loop_
_geom_angle_atom_site_label_1
_geom_angle_atom_site_label_2
_geom_angle_atom_site_label_3
_geom_angle_site_symmetry_1
_geom_angle_site_symmetry_3
_geom_angle
C1 N1 C5 . . 116.00(11)
C11 N2 C14 . . 118.14(10)
C11 N2 C15 . . 118.84(9)
C14 N2 C15 . . 115.26(9)
N1 C1 C2 . . 123.96(11)
N1 C1 H1 . . 118.0
C2 C1 H1 . . 118.0
C1 C2 C3 . . 119.84(11)
C1 C2 H2 . . 120.1
C3 C2 H2 . . 120.1
C2 C3 C4 . . 116.48(11)
C2 C3 C6 . . 122.53(10)
C4 C3 C6 . . 120.99(10)
C5 C4 C3 . . 119.70(11)
C5 C4 H4 . . 120.2
C3 C4 H4 . . 120.2
N1 C5 C4 . . 124.00(11)
N1 C5 H5 . . 118.0
C4 C5 H5 . . 118.0
C3 C6 C7 . 2_556 120.12(9)
C3 C6 C7 . . 118.86(9)
C7 C6 C7 2_556 . 88.36(9)
C3 C6 H6 . . 109.3
C7 C6 H6 2_556 . 109.3
C7 C6 H6 . . 109.3
C8 C7 C6 . 2_556 121.09(10)
C8 C7 C6 . . 121.99(9)
C6 C7 C6 2_556 . 87.07(9)
C8 C7 H7 . . 108.2
C6 C7 H7 2_556 . 108.2
C6 C7 H7 . . 108.2
C9 C8 C13 . . 116.46(10)
C9 C8 C7 . . 120.41(10)
C13 C8 C7 . . 123.12(10)
C10 C9 C8 . . 122.55(11)
C10 C9 H9 . . 118.7
C8 C9 H9 . . 118.7
C9 C10 C11 . . 120.95(10)
C9 C10 H10 . . 119.5
C11 C10 H10 . . 119.5
N2 C11 C10 . . 121.45(10)
N2 C11 C12 . . 121.70(10)
C10 C11 C12 . . 116.83(10)
C13 C12 C11 . . 121.14(11)
C13 C12 H12 . . 119.4
C11 C12 H12 . . 119.4
C12 C13 C8 . . 122.04(10)
C12 C13 H13 . . 119.0
C8 C13 H13 . . 119.0
N2 C14 H14A . . 109.5
N2 C14 H14B . . 109.5
H14A C14 H14B . . 109.5
N2 C14 H14C . . 109.5
H14A C14 H14C . . 109.5
H14B C14 H14C . . 109.5
N2 C15 H15A . . 109.5
N2 C15 H15B . . 109.5
H15A C15 H15B . . 109.5
N2 C15 H15C . . 109.5
H15A C15 H15C . . 109.5
H15B C15 H15C . . 109.5

loop_
_geom_bond_atom_site_label_1
_geom_bond_atom_site_label_2
_geom_bond_site_symmetry_2
_geom_bond_distance
N1 C1 . 1.3381(15)
N1 C5 . 1.3396(16)
N2 C11 . 1.3908(14)
N2 C14 . 1.4576(15)
N2 C15 . 1.4579(14)
C1 C2 . 1.3853(17)
C1 H1 . 0.9300
C2 C3 . 1.3916(15)
C2 H2 . 0.9300
C3 C4 . 1.3923(16)
C3 C6 . 1.4961(16)
C4 C5 . 1.3863(17)
C4 H4 . 0.9300
C5 H5 . 0.9300
C6 C7 2_556 1.5512(15)
C6 C7 . 1.5593(15)
C6 H6 . 0.9800
C7 C8 . 1.5008(15)
C7 C6 2_556 1.5512(15)
C7 H7 . 0.9800
C8 C9 . 1.3918(15)
C8 C13 . 1.3958(16)
C9 C10 . 1.3874(15)
C9 H9 . 0.9300
C10 C11 . 1.4013(16)
C10 H10 . 0.9300
C11 C12 . 1.4109(16)
C12 C13 . 1.3867(16)
C12 H12 . 0.9300
C13 H13 . 0.9300
C14 H14A . 0.9600
C14 H14B . 0.9600
C14 H14C . 0.9600
C15 H15A . 0.9600
C15 H15B . 0.9600
C15 H15C . 0.9600

loop_
_geom_hbond_atom_site_label_D
_geom_hbond_atom_site_label_H
_geom_hbond_atom_site_label_A
_geom_hbond_site_symmetry_A
_geom_hbond_distance_DH
_geom_hbond_distance_HA
_geom_hbond_distance_DA
_geom_hbond_angle_DHA
C15 H15B Cg1 5_566 0.96 2.82 3.679(2) 149
C12 H12 Cg2 5_566 0.96 3.12 4.104(2) 161

loop_
_geom_torsion_atom_site_label_1
_geom_torsion_atom_site_label_2
_geom_torsion_atom_site_label_3
_geom_torsion_atom_site_label_4
_geom_torsion_site_symmetry_1
_geom_torsion_site_symmetry_4
_geom_torsion
C5 N1 C1 C2 . . -0.30(18)
N1 C1 C2 C3 . . 1.49(18)
C1 C2 C3 C4 . . -1.27(16)
C1 C2 C3 C6 . . 178.20(11)
C2 C3 C4 C5 . . 0.03(17)
C6 C3 C4 C5 . . -179.44(11)
C1 N1 C5 C4 . . -1.05(19)
C3 C4 C5 N1 . . 1.2(2)
C2 C3 C6 C7 . 2_556 16.79(16)
C4 C3 C6 C7 . 2_556 -163.77(10)
C2 C3 C6 C7 . . 123.18(12)
C4 C3 C6 C7 . . -57.38(15)
C3 C6 C7 C8 . . 88.20(13)
C7 C6 C7 C8 2_556 . -147.91(9)
C3 C6 C7 C6 . 2_556 -146.52(8)
C7 C6 C7 C6 2_556 2_556 -22.63(11)
C6 C7 C8 C9 2_556 . 125.21(12)
C6 C7 C8 C9 . . -126.96(12)
C6 C7 C8 C13 2_556 . -53.68(15)
C6 C7 C8 C13 . . 54.16(16)
C13 C8 C9 C10 . . 0.62(18)
C7 C8 C9 C10 . . -178.34(10)
C8 C9 C10 C11 . . 0.61(19)
C14 N2 C11 C10 . . 17.54(17)
C15 N2 C11 C10 . . 165.43(11)
C14 N2 C11 C12 . . -164.33(11)
C15 N2 C11 C12 . . -16.44(17)
C9 C10 C11 N2 . . 176.66(11)
C9 C10 C11 C12 . . -1.55(17)
N2 C11 C12 C13 . . -176.89(11)
C10 C11 C12 C13 . . 1.32(17)
C11 C12 C13 C8 . . -0.12(18)
C9 C8 C13 C12 . . -0.86(17)
C7 C8 C13 C12 . . 178.07(11)
